data_7048601
loop_
_publ_author_name
'Taakili, Rachid'
'Lepetit, Christine'
'Duhayon, Carine'
'Valyaev, Dmitry A.'
'Lugan, No\"el'
'Canac, Yves'

_publ_section_title
;
 Palladium(ii) pincer complexes of a C,C,C-NHC, diphosphonium bis(ylide)
 ligand.
;
_journal_issue 5
_journal_name_full 'Dalton transactions (Cambridge, England : 2003)'
_journal_page_first 1709
_journal_page_last 1721
_journal_paper_doi 10.1039/c8dt04316g
_journal_volume 48
_journal_year 2019
_chemical_formula_moiety 'C24 H24 N2 P, Br '
_chemical_formula_sum 'C24 H24 Br N2 P'
_chemical_formula_weight 451.35
_space_group_IT_number 61
_space_group_name_Hall '-P 2ac 2ab'
_space_group_name_H-M_alt 'P b c a'
_symmetry_cell_setting orthorhombic
_symmetry_space_group_name_Hall '-P 2ac 2ab'
_symmetry_space_group_name_H-M 'P b c a'
_atom_sites_solution_hydrogens difmap
_atom_sites_solution_primary other
_audit_creation_method CRYSTALS_ver_14.61_build_6236
_audit_update_record
;
2018-12-20 deposited with the CCDC.
2018-12-26 downloaded from the CCDC.
;
_cell_angle_alpha 90
_cell_angle_beta 90
_cell_angle_gamma 90
_cell_formula_units_Z 8
_cell_length_a 15.3294(6)
_cell_length_b 15.1363(6)
_cell_length_c 18.3583(7)
_cell_measurement_reflns_used 9943
_cell_measurement_temperature 100
_cell_measurement_theta_max 26
_cell_measurement_theta_min 3
_cell_volume 4259.7(3)
_computing_cell_refinement 'Apex2 (Bruker AXS, 2006)'
_computing_data_collection 'Apex2 (Bruker AXS, 2006)'
_computing_data_reduction 'Apex2 (Bruker AXS, 2006)'
_computing_molecular_graphics 'CAMERON (Watkin et al., 1996)'
_computing_publication_material 'CRYSTALS (Betteridge et al., 2003)'
_computing_structure_refinement 'CRYSTALS (Betteridge et al., 2003)'
_computing_structure_solution 'Superflip (Palatinus & Chapuis, 2007)'
_diffrn_ambient_temperature 100
_diffrn_measured_fraction_theta_full 0.997
_diffrn_measured_fraction_theta_max 0.997
_diffrn_measurement_device Area
_diffrn_measurement_device_type 'Bruker Kappa Apex2'
_diffrn_measurement_method '\f & \w scans'
_diffrn_radiation_monochromator graphite
_diffrn_radiation_type 'Mo K\a'
_diffrn_radiation_wavelength 0.71073
_diffrn_reflns_av_R_equivalents 0.043
_diffrn_reflns_limit_h_max 18
_diffrn_reflns_limit_h_min -18
_diffrn_reflns_limit_k_max 18
_diffrn_reflns_limit_k_min -18
_diffrn_reflns_limit_l_max 22
_diffrn_reflns_limit_l_min -22
_diffrn_reflns_number 79348
_diffrn_reflns_theta_full 25.716
_diffrn_reflns_theta_max 25.716
_diffrn_reflns_theta_min 2.219
_diffrn_standards_number 0
_exptl_absorpt_coefficient_mu 2.017
_exptl_absorpt_correction_T_max 0.82
_exptl_absorpt_correction_T_min 0.70
_exptl_absorpt_correction_type multi-scan
_exptl_absorpt_process_details 'SADABS (Siemens, 1996)'
_exptl_crystal_colour colorless
_exptl_crystal_density_diffrn 1.407
_exptl_crystal_density_method 'not measured'
_exptl_crystal_description block
_exptl_crystal_F_000 1856
_exptl_crystal_size_max 0.160
_exptl_crystal_size_mid 0.150
_exptl_crystal_size_min 0.100
_refine_diff_density_max 0.44
_refine_diff_density_min -0.38
_refine_ls_extinction_method None
_refine_ls_goodness_of_fit_ref 1.0921
_refine_ls_hydrogen_treatment constr
_refine_ls_matrix_type full
_refine_ls_number_parameters 253
_refine_ls_number_reflns 3399
_refine_ls_number_restraints 0
_refine_ls_R_factor_all 0.0309
_refine_ls_R_factor_gt 0.0252
_refine_ls_shift/su_max 0.0027122
_refine_ls_shift/su_mean 0.0000730
_refine_ls_structure_factor_coef F
_refine_ls_weighting_details
;
 Method, part 1, Chebychev polynomial, (Watkin, 1994, Prince, 1982) 
 [weight] = 1.0/[A~0~*T~0~(x)+A~1~*T~1~(x) ... +A~n-1~]*T~n-1~(x)] 
 where A~i~ are the Chebychev coefficients listed below and x= Fcalc/Fmax 
 Method = Robust Weighting (Prince, 1982) 
 W = [weight] * [1-(deltaF/6*sigmaF)^2^]^2^ 
 A~i~ are: 
 0.120 0.798E-01 0.381E-01 
;
_refine_ls_weighting_scheme calc
_refine_ls_wR_factor_all 0.0331
_refine_ls_wR_factor_gt 0.0251
_refine_ls_wR_factor_ref 0.0243
_reflns_limit_h_max 18
_reflns_limit_h_min 0
_reflns_limit_k_max 18
_reflns_limit_k_min 0
_reflns_limit_l_max 22
_reflns_limit_l_min 0
_reflns_number_gt 3531
_reflns_number_total 4053
_reflns_threshold_expression I>2.0\s(I)
_oxford_refine_ls_r_factor_ref 0.0239
_oxford_reflns_number_all 4042
_oxford_reflns_threshold_expression_ref I>3.0\s(I)
_cod_data_source_file c8dt04316g2.cif
_cod_data_source_block 220218
_cod_depositor_comments
;
The following automatic conversions were performed:

'_atom_sites_solution_primary' value 'Other' changed to 'other'
according to
/home/data/users/saulius/crontab/automatic-downloads/rss-feeds/RSC/lib/dictionaries/cif_core.dic
dictionary named 'cif_core.dic' version 2.4.2 from 2011-04-26.

Automatic conversion script
Id: cif_fix_values 4973 2017-02-22 13:04:09Z antanas 

 Adding full bibliography for 7048596--7048601.cif.
;
_cod_original_sg_symbol_Hall '-P 2ac 2ab '
_cod_original_sg_symbol_H-M 'P b c a '
_cod_original_formula_sum 'C24 H24 Br1 N2 P1'
_cod_database_code 7048601

loop_
_symmetry_equiv_pos_as_xyz
x,y,z
-x,-y,-z
x,-y+1/2,z+1/2
-x,y+1/2,-z+1/2
-x+1/2,-y,z+1/2
x+1/2,y,-z+1/2
x+1/2,-y+1/2,-z
-x+1/2,y+1/2,z

loop_
_atom_site_label
_atom_site_type_symbol
_atom_site_fract_x
_atom_site_fract_y
_atom_site_fract_z
_atom_site_U_iso_or_equiv
_atom_site_occupancy
_atom_site_adp_type
_atom_site_refinement_flags_posn
C1 C 0.26279(11) 0.08749(11) 0.82388(9) 0.0216 1.0000 Uani .
C2 C 0.13160(11) 0.04263(11) 0.79592(9) 0.0222 1.0000 Uani .
C3 C 0.18042(12) -0.02607(11) 0.81919(9) 0.0220 1.0000 Uani .
C4 C 0.15860(12) 0.20528(11) 0.77924(9) 0.0240 1.0000 Uani .
C5 C 0.21325(11) 0.24455(11) 0.71880(10) 0.0213 1.0000 Uani .
C6 C 0.17939(10) 0.33735(10) 0.70069(8) 0.0158 1.0000 Uani .
C7 C 0.15430(10) 0.48167(10) 0.59821(9) 0.0159 1.0000 Uani .
C8 C 0.12952(11) 0.53708(11) 0.65545(10) 0.0223 1.0000 Uani .
C9 C 0.08117(12) 0.61227(12) 0.64105(11) 0.0280 1.0000 Uani .
C10 C 0.05729(11) 0.63189(11) 0.57016(11) 0.0292 1.0000 Uani .
C11 C 0.08186(12) 0.57748(12) 0.51331(11) 0.0278 1.0000 Uani .
C12 C 0.13080(11) 0.50206(11) 0.52676(9) 0.0210 1.0000 Uani .
C13 C 0.20818(11) 0.30664(10) 0.54616(8) 0.0166 1.0000 Uani .
C14 C 0.12806(11) 0.26298(10) 0.54017(9) 0.0195 1.0000 Uani .
C15 C 0.11820(12) 0.19672(11) 0.48899(9) 0.0223 1.0000 Uani .
C16 C 0.18769(13) 0.17341(11) 0.44438(9) 0.0259 1.0000 Uani .
C17 C 0.26565(13) 0.21817(13) 0.44941(10) 0.0302 1.0000 Uani .
C18 C 0.27658(11) 0.28509(12) 0.50025(9) 0.0234 1.0000 Uani .
C19 C 0.33189(10) 0.42060(10) 0.62466(9) 0.0170 1.0000 Uani .
C20 C 0.35656(12) 0.50599(12) 0.60477(11) 0.0286 1.0000 Uani .
C21 C 0.44321(12) 0.53180(13) 0.61271(12) 0.0324 1.0000 Uani .
C22 C 0.50456(11) 0.47310(12) 0.63896(10) 0.0244 1.0000 Uani .
C23 C 0.47970(11) 0.38988(12) 0.66006(9) 0.0230 1.0000 Uani .
C24 C 0.39358(11) 0.36317(11) 0.65341(9) 0.0211 1.0000 Uani .
Br1 Br -0.049516(10) 0.247011(11) 0.675727(9) 0.0227 1.0000 Uani .
P1 P 0.22005(2) 0.38657(3) 0.61745(2) 0.0135 1.0000 Uani .
N1 N 0.18471(9) 0.11552(9) 0.79875(7) 0.0175 1.0000 Uani .
N2 N 0.26350(9) 0.00174(9) 0.83645(8) 0.0238 1.0000 Uani .
H11 H 0.3096 0.1247 0.8307 0.0266 1.0000 Uiso R
H21 H 0.0736 0.0425 0.7800 0.0277 1.0000 Uiso R
H31 H 0.1620 -0.0851 0.8231 0.0258 1.0000 Uiso R
H42 H 0.1620 0.2434 0.8211 0.0298 1.0000 Uiso R
H41 H 0.0978 0.2031 0.7619 0.0304 1.0000 Uiso R
H51 H 0.2734 0.2469 0.7340 0.0272 1.0000 Uiso R
H52 H 0.2083 0.2065 0.6776 0.0258 1.0000 Uiso R
H62 H 0.1937 0.3766 0.7418 0.0197 1.0000 Uiso R
H61 H 0.1165 0.3346 0.6953 0.0197 1.0000 Uiso R
H81 H 0.1461 0.5235 0.7022 0.0266 1.0000 Uiso R
H91 H 0.0658 0.6481 0.6792 0.0340 1.0000 Uiso R
H101 H 0.0234 0.6824 0.5610 0.0346 1.0000 Uiso R
H111 H 0.0648 0.5911 0.4660 0.0337 1.0000 Uiso R
H121 H 0.1477 0.4645 0.4886 0.0246 1.0000 Uiso R
H141 H 0.0817 0.2775 0.5694 0.0234 1.0000 Uiso R
H151 H 0.0638 0.1683 0.4848 0.0270 1.0000 Uiso R
H161 H 0.1819 0.1278 0.4099 0.0315 1.0000 Uiso R
H171 H 0.3114 0.2043 0.4191 0.0364 1.0000 Uiso R
H181 H 0.3292 0.3161 0.5040 0.0275 1.0000 Uiso R
H201 H 0.3149 0.5449 0.5867 0.0352 1.0000 Uiso R
H211 H 0.4607 0.5899 0.6008 0.0397 1.0000 Uiso R
H221 H 0.5622 0.4901 0.6434 0.0284 1.0000 Uiso R
H231 H 0.5205 0.3509 0.6792 0.0273 1.0000 Uiso R
H241 H 0.3773 0.3073 0.6684 0.0258 1.0000 Uiso R

loop_
_atom_site_aniso_label
_atom_site_aniso_U_11
_atom_site_aniso_U_22
_atom_site_aniso_U_33
_atom_site_aniso_U_23
_atom_site_aniso_U_13
_atom_site_aniso_U_12
C1 0.0177(8) 0.0195(8) 0.0276(8) 0.0032(7) -0.0024(7) -0.0014(6)
C2 0.0186(8) 0.0250(9) 0.0230(8) -0.0041(7) -0.0015(7) -0.0031(7)
C3 0.0272(9) 0.0162(7) 0.0225(8) 0.0006(7) 0.0060(7) -0.0027(7)
C4 0.0315(9) 0.0183(8) 0.0220(8) 0.0047(7) 0.0042(7) 0.0077(7)
C5 0.0197(7) 0.0180(8) 0.0263(8) 0.0071(7) 0.0043(7) 0.0034(7)
C6 0.0177(8) 0.0140(7) 0.0158(7) 0.0008(6) -0.0011(6) -0.0014(6)
C7 0.0123(7) 0.0120(7) 0.0232(8) 0.0020(6) -0.0005(6) -0.0009(6)
C8 0.0273(9) 0.0165(8) 0.0232(8) 0.0002(7) 0.0030(7) -0.0003(7)
C9 0.0259(9) 0.0172(8) 0.0408(10) -0.0027(8) 0.0083(8) 0.0003(7)
C10 0.0198(8) 0.0156(8) 0.0523(12) 0.0068(8) -0.0029(8) 0.0030(7)
C11 0.0272(9) 0.0221(9) 0.0341(10) 0.0083(8) -0.0117(8) -0.0006(7)
C12 0.0210(8) 0.0177(8) 0.0242(8) 0.0028(7) -0.0034(7) -0.0012(7)
C13 0.0204(8) 0.0145(7) 0.0149(7) 0.0012(6) -0.0009(6) 0.0024(6)
C14 0.0210(8) 0.0196(8) 0.0178(7) -0.0010(6) 0.0019(6) 0.0004(7)
C15 0.0290(9) 0.0176(8) 0.0203(8) 0.0012(7) -0.0033(7) -0.0033(7)
C16 0.0386(10) 0.0210(8) 0.0181(8) -0.0055(7) -0.0053(7) 0.0095(8)
C17 0.0271(10) 0.0412(10) 0.0224(9) -0.0085(8) 0.0029(7) 0.0125(8)
C18 0.0170(8) 0.0320(9) 0.0212(8) -0.0030(7) 0.0010(7) 0.0019(7)
C19 0.0151(7) 0.0179(7) 0.0179(8) 0.0009(6) -0.0005(6) -0.0024(6)
C20 0.0228(9) 0.0251(9) 0.0379(11) 0.0122(8) -0.0085(8) -0.0021(7)
C21 0.0254(9) 0.0270(9) 0.0448(11) 0.0122(9) -0.0078(9) -0.0093(8)
C22 0.0165(8) 0.0293(9) 0.0275(9) 0.0019(7) -0.0025(7) -0.0044(7)
C23 0.0161(8) 0.0267(9) 0.0262(9) 0.0035(7) -0.0013(7) 0.0046(7)
C24 0.0194(8) 0.0168(8) 0.0271(9) 0.0053(7) 0.0012(7) 0.0009(6)
Br1 0.01777(9) 0.02385(9) 0.02639(9) -0.00356(7) 0.00470(7) -0.00316(7)
P1 0.01342(18) 0.01160(17) 0.01559(18) 0.00081(15) -0.00098(16) 0.00028(15)
N1 0.0204(7) 0.0166(6) 0.0154(6) 0.0030(5) 0.0012(5) 0.0021(6)
N2 0.0250(8) 0.0203(7) 0.0261(7) 0.0070(6) -0.0009(6) 0.0036(6)

loop_
_atom_type_symbol
_atom_type_scat_dispersion_real
_atom_type_scat_dispersion_imag
_atom_type_scat_Cromer_Mann_a1
_atom_type_scat_Cromer_Mann_b1
_atom_type_scat_Cromer_Mann_a2
_atom_type_scat_Cromer_Mann_b2
_atom_type_scat_Cromer_Mann_a3
_atom_type_scat_Cromer_Mann_b3
_atom_type_scat_Cromer_Mann_a4
_atom_type_scat_Cromer_Mann_b4
_atom_type_scat_Cromer_Mann_c
_atom_type_scat_source
C 0.0033 0.0016 2.3100 20.8439 1.0200 10.2075 1.5886 0.5687 0.8650 51.6512 0.2156 'International Tables Vol C 4.2.6.8 and 6.1.1.4'
H 0.0000 0.0000 0.4930 10.5109 0.3229 26.1257 0.1402 3.1424 0.0408 57.7998 0.0030 'International Tables Vol C 4.2.6.8 and 6.1.1.4'
N 0.0061 0.0033 12.2126 0.0057 3.1322 9.8933 2.0125 28.9975 1.1663 0.5826 -11.5290 'International Tables Vol C 4.2.6.8 and 6.1.1.4'
O 0.0106 0.0060 3.0485 13.2771 2.2868 5.7011 1.5463 0.3239 0.8670 32.9089 0.2508 'International Tables Vol C 4.2.6.8 and 6.1.1.4'
P 0.1023 0.0942 6.4345 1.9067 4.1791 27.1570 1.7800 0.5260 1.4908 68.1645 1.1149 'International Tables Vol C 4.2.6.8 and 6.1.1.4'
Br -0.2901 2.4595 17.1789 2.1723 5.2358 16.5796 5.6377 0.2609 3.9851 41.4328 2.9557 'International Tables Vol C 4.2.6.8 and 6.1.1.4'

loop_
_geom_angle_atom_site_label_1
_geom_angle_atom_site_label_2
_geom_angle_atom_site_label_3
_geom_angle
_geom_angle_publ_flag
N1 C1 N2 112.09(15) yes
N1 C1 H11 123.0 no
N2 C1 H11 124.9 no
C3 C2 N1 106.15(15) yes
C3 C2 H21 128.6 no
N1 C2 H21 125.2 no
C2 C3 N2 110.46(15) yes
C2 C3 H31 126.1 no
N2 C3 H31 123.4 no
C5 C4 N1 113.18(14) yes
C5 C4 H42 108.7 no
N1 C4 H42 110.3 no
C5 C4 H41 107.5 no
N1 C4 H41 107.9 no
H42 C4 H41 109.2 no
C4 C5 C6 109.36(13) yes
C4 C5 H51 109.4 no
C6 C5 H51 110.7 no
C4 C5 H52 107.5 no
C6 C5 H52 110.8 no
H51 C5 H52 109.0 no
C5 C6 P1 116.31(11) yes
C5 C6 H62 108.2 no
P1 C6 H62 108.7 no
C5 C6 H61 108.6 no
P1 C6 H61 105.9 no
H62 C6 H61 108.9 no
C8 C7 C12 120.28(15) yes
C8 C7 P1 119.13(12) yes
C12 C7 P1 120.54(12) yes
C7 C8 C9 119.71(16) yes
C7 C8 H81 119.5 no
C9 C8 H81 120.7 no
C8 C9 C10 119.86(17) yes
C8 C9 H91 118.6 no
C10 C9 H91 121.5 no
C9 C10 C11 120.67(16) yes
C9 C10 H101 119.3 no
C11 C10 H101 120.1 no
C10 C11 C12 120.21(17) yes
C10 C11 H111 119.8 no
C12 C11 H111 120.0 no
C7 C12 C11 119.26(16) yes
C7 C12 H121 119.8 no
C11 C12 H121 121.0 no
C14 C13 C18 120.39(15) yes
C14 C13 P1 117.74(12) yes
C18 C13 P1 121.80(13) yes
C13 C14 C15 119.47(15) yes
C13 C14 H141 121.4 no
C15 C14 H141 119.1 no
C14 C15 C16 120.07(16) yes
C14 C15 H151 118.9 no
C16 C15 H151 121.0 no
C15 C16 C17 120.07(16) yes
C15 C16 H161 120.7 no
C17 C16 H161 119.2 no
C16 C17 C18 120.61(17) yes
C16 C17 H171 120.6 no
C18 C17 H171 118.8 no
C17 C18 C13 119.35(17) yes
C17 C18 H181 121.3 no
C13 C18 H181 119.4 no
C20 C19 C24 119.65(15) yes
C20 C19 P1 120.36(13) yes
C24 C19 P1 119.92(12) yes
C19 C20 C21 119.42(16) yes
C19 C20 H201 119.6 no
C21 C20 H201 121.0 no
C20 C21 C22 120.39(17) yes
C20 C21 H211 120.5 no
C22 C21 H211 119.1 no
C21 C22 C23 120.02(16) yes
C21 C22 H221 120.2 no
C23 C22 H221 119.7 no
C22 C23 C24 120.50(16) yes
C22 C23 H231 120.2 no
C24 C23 H231 119.3 no
C19 C24 C23 119.97(15) yes
C19 C24 H241 120.1 no
C23 C24 H241 119.9 no
C6 P1 C19 112.62(7) yes
C6 P1 C7 107.65(7) yes
C19 P1 C7 108.73(7) yes
C6 P1 C13 107.68(7) yes
C19 P1 C13 110.16(8) yes
C7 P1 C13 109.95(7) yes
C4 N1 C2 125.15(14) yes
C4 N1 C1 128.21(14) yes
C2 N1 C1 106.63(14) yes
C3 N2 C1 104.65(14) yes

loop_
_geom_bond_atom_site_label_1
_geom_bond_atom_site_label_2
_geom_bond_distance
_geom_bond_publ_flag
C1 N1 1.351(2) yes
C1 N2 1.318(2) yes
C1 H11 0.920 no
C2 C3 1.351(2) yes
C2 N1 1.372(2) yes
C2 H21 0.936 no
C3 N2 1.378(2) yes
C3 H31 0.939 no
C4 C5 1.512(2) yes
C4 N1 1.461(2) yes
C4 H42 0.963 no
C4 H41 0.986 no
C5 C6 1.534(2) yes
C5 H51 0.964 no
C5 H52 0.954 no
C6 P1 1.8107(15) yes
C6 H62 0.985 no
C6 H61 0.970 no
C7 C8 1.397(2) yes
C7 C12 1.395(2) yes
C7 P1 1.7924(16) yes
C8 C9 1.384(2) yes
C8 H81 0.918 no
C9 C10 1.384(3) yes
C9 H91 0.916 no
C10 C11 1.382(3) yes
C10 H101 0.939 no
C11 C12 1.388(2) yes
C11 H111 0.931 no
C12 H121 0.938 no
C13 C14 1.399(2) yes
C13 C18 1.384(2) yes
C13 P1 1.7916(16) yes
C14 C15 1.383(2) yes
C14 H141 0.918 no
C15 C16 1.389(3) yes
C15 H151 0.941 no
C16 C17 1.377(3) yes
C16 H161 0.942 no
C17 C18 1.388(3) yes
C17 H171 0.920 no
C18 H181 0.936 no
C19 C20 1.395(2) yes
C19 C24 1.389(2) yes
C19 P1 1.7951(16) yes
C20 C21 1.392(3) yes
C20 H201 0.929 no
C21 C22 1.381(3) yes
C21 H211 0.944 no
C22 C23 1.372(3) yes
C22 H221 0.924 no
C23 C24 1.386(2) yes
C23 H231 0.929 no
C24 H241 0.924 no

loop_
_geom_hbond_atom_site_label_D
_geom_hbond_atom_site_label_H
_geom_hbond_atom_site_label_A
_geom_hbond_site_symmetry_A
_geom_hbond_angle_DHA
_geom_hbond_distance_DH
_geom_hbond_distance_HA
_geom_hbond_distance_DA
_geom_hbond_publ_flag
C16 H161 N2 5_554 154 0.94 2.52 3.393(2) yes
